data_4100353
_journal_name_full 'Journal of the American Chemical Society'
_journal_year 2005
_chemical_formula_sum 'C3 H6 F5 N O Si'
_chemical_formula_weight 195.18
_space_group_IT_number 62
_symmetry_cell_setting orthorhombic
_symmetry_space_group_name_Hall '-P 2ac 2n'
_symmetry_space_group_name_H-M 'P n m a'
_cell_angle_alpha 90.00
_cell_angle_beta 90.00
_cell_angle_gamma 90.00
_cell_formula_units_Z 4
_cell_length_a 8.941(1)
_cell_length_b 10.139(1)
_cell_length_c 8.765(1)
_cell_measurement_temperature 150(2)
_cell_volume 794.57(15)
_diffrn_ambient_temperature 150(2)
_exptl_crystal_density_diffrn 1.632
_cod_depositor_comments
;
The following automatic conversions were performed:
'_symmetry_cell_setting' value 'Orthorhombic' changed to 'orthorhombic'
according to '/home/saulius/struct/CIF-dictionaries/cif_core.dic'
dictionary named 'cif_core.dic' version 2.4.1 from 2010-06-29.

Automatic conversion script
Id: cif_fix_enum 1527 2010-12-29 10:47:43Z saulius 
;
_cod_database_code 4100353

loop_
_symmetry_equiv_pos_as_xyz
'x, y, z'
'-x+1/2, -y, z+1/2'
'-x, y+1/2, -z'
'x+1/2, -y+1/2, -z+1/2'
'-x, -y, -z'
'x-1/2, y, -z-1/2'
'x, -y-1/2, z'
'-x-1/2, y-1/2, z-1/2'

loop_
_atom_site_label
_atom_site_type_symbol
_atom_site_fract_x
_atom_site_fract_y
_atom_site_fract_z
_atom_site_U_iso_or_equiv
_atom_site_adp_type
_atom_site_occupancy
_atom_site_symmetry_multiplicity
_atom_site_calc_flag
_atom_site_refinement_flags
_atom_site_disorder_assembly
_atom_site_disorder_group
Si Si 0.32894(7) 0.7500 0.05657(7) 0.0339(2) Uani 1 2 d S . .
C1 C 0.4305(3) 0.7500 -0.1354(3) 0.0610(9) Uani 1 2 d S . .
F1 F 0.23040(14) 0.62248(12) 0.03702(13) 0.0561(4) Uani 1 1 d . . .
F2 F 0.5224(2) 0.6458(2) -0.1516(2) 0.0999(6) Uani 1 1 d . . .
F3 F 0.3426(3) 0.7500 -0.2556(2) 0.1401(14) Uani 1 2 d S . .
O O 0.47382(18) 0.7500 0.17176(19) 0.0378(4) Uani 1 2 d S . .
N N 0.3370(2) 0.7500 0.2736(2) 0.0324(4) Uani 1 2 d S . .
C2 C 0.3384(3) 0.6294(2) 0.3657(3) 0.0488(5) Uani 1 1 d . . .
H2A H 0.423(3) 0.629(2) 0.435(3) 0.066(7) Uiso 1 1 d . . .
H2B H 0.339(2) 0.555(2) 0.298(2) 0.055(7) Uiso 1 1 d . . .
H2C H 0.247(3) 0.626(2) 0.426(3) 0.065(7) Uiso 1 1 d . . .

loop_
_atom_site_aniso_label
_atom_site_aniso_U_11
_atom_site_aniso_U_22
_atom_site_aniso_U_33
_atom_site_aniso_U_23
_atom_site_aniso_U_13
_atom_site_aniso_U_12
Si 0.0306(3) 0.0391(4) 0.0320(3) 0.000 0.0016(2) 0.000
C1 0.0428(15) 0.104(3) 0.0358(14) 0.000 0.0024(12) 0.000
F1 0.0543(7) 0.0596(8) 0.0545(7) -0.0210(6) 0.0048(5) -0.0190(6)
F2 0.0993(12) 0.1301(16) 0.0704(10) -0.0234(10) 0.0366(9) 0.0290(11)
F3 0.0695(15) 0.321(4) 0.0297(9) 0.000 -0.0066(9) 0.000
O 0.0286(8) 0.0519(11) 0.0330(9) 0.000 0.0066(6) 0.000
N 0.0311(10) 0.0334(10) 0.0326(10) 0.000 0.0082(8) 0.000
C2 0.0533(12) 0.0497(12) 0.0435(10) 0.0157(9) 0.0084(9) 0.0086(9)

loop_
_geom_bond_atom_site_label_1
_geom_bond_atom_site_label_2
_geom_bond_distance
_geom_bond_site_symmetry_2
_geom_bond_publ_flag
Si F1 1.5740(12) . ?
Si F1 1.5740(12) 7_575 ?
Si O 1.6424(18) . ?
Si N 1.904(2) . ?
Si C1 1.912(3) . ?
C1 F3 1.315(4) . ?
C1 F2 1.346(2) 7_575 ?
C1 F2 1.346(2) . ?
O N 1.515(2) . ?
N C2 1.465(2) 7_575 ?
N C2 1.465(2) . ?
